data_2229169
loop_
_publ_author_name
'Ha, Kwang'

_publ_section_title
;
 4-Bromo-2-{[(pyridin-3-ylmethyl)imino]methyl}phenol
;
_journal_coeditor_code NG5109
_journal_issue 2
_journal_name_full 'Acta Crystallographica Section E'
_journal_page_first o518
_journal_paper_doi 10.1107/S1600536811003011
_journal_volume 67
_journal_year 2011
_chemical_formula_iupac 'C13 H11 Br N2 O'
_chemical_formula_moiety 'C13 H11 Br N2 O'
_chemical_formula_sum 'C13 H11 Br N2 O'
_chemical_formula_weight 291.15
_chemical_name_systematic
;
4-Bromo-2-{[(pyridin-3-ylmethyl)imino]methyl}phenol
;
_space_group_IT_number 14
_symmetry_cell_setting monoclinic
_symmetry_space_group_name_Hall '-P 2ybc'
_symmetry_space_group_name_H-M 'P 1 21/c 1'
_atom_sites_solution_hydrogens geom
_atom_sites_solution_primary direct
_atom_sites_solution_secondary difmap
_cell_angle_alpha 90.00
_cell_angle_beta 103.704(3)
_cell_angle_gamma 90.00
_cell_formula_units_Z 4
_cell_length_a 14.0947(19)
_cell_length_b 6.0994(8)
_cell_length_c 14.0373(19)
_cell_measurement_reflns_used 3009
_cell_measurement_temperature 200(2)
_cell_measurement_theta_max 26.99
_cell_measurement_theta_min 2.98
_cell_volume 1172.4(3)
_computing_cell_refinement 'SAINT (Bruker, 2000)'
_computing_data_collection 'SMART (Bruker, 2000)'
_computing_data_reduction 'SAINT (Bruker, 2000)'
_computing_molecular_graphics 'ORTEP-3 (Farrugia, 1997) and PLATON (Spek, 2009)'
_computing_publication_material 'SHELXL97 (Sheldrick, 2008)'
_computing_structure_refinement 'SHELXL97 (Sheldrick, 2008)'
_computing_structure_solution 'SHELXS97 (Sheldrick, 2008)'
_diffrn_ambient_temperature 200(2)
_diffrn_measured_fraction_theta_full 0.993
_diffrn_measured_fraction_theta_max 0.993
_diffrn_measurement_device_type 'Bruker SMART 1000 CCD'
_diffrn_measurement_method '\f and \w'
_diffrn_radiation_monochromator graphite
_diffrn_radiation_source 'fine-focus sealed tube'
_diffrn_radiation_type MoK\a
_diffrn_radiation_wavelength 0.71073
_diffrn_reflns_av_R_equivalents 0.0370
_diffrn_reflns_av_sigmaI/netI 0.0497
_diffrn_reflns_limit_h_max 17
_diffrn_reflns_limit_h_min -18
_diffrn_reflns_limit_k_max 8
_diffrn_reflns_limit_k_min -8
_diffrn_reflns_limit_l_max 18
_diffrn_reflns_limit_l_min -13
_diffrn_reflns_number 8297
_diffrn_reflns_theta_full 28.32
_diffrn_reflns_theta_max 28.32
_diffrn_reflns_theta_min 2.98
_diffrn_standards_decay_% 0
_diffrn_standards_interval_count 0
_diffrn_standards_interval_time 0
_diffrn_standards_number 0
_exptl_absorpt_coefficient_mu 3.490
_exptl_absorpt_correction_T_max 1.000000
_exptl_absorpt_correction_T_min 0.833386
_exptl_absorpt_correction_type multi-scan
_exptl_absorpt_process_details '(SADABS; Bruker, 2000)'
_exptl_crystal_colour yellow
_exptl_crystal_density_diffrn 1.649
_exptl_crystal_density_method 'not measured'
_exptl_crystal_description block
_exptl_crystal_F_000 584
_exptl_crystal_size_max 0.30
_exptl_crystal_size_mid 0.22
_exptl_crystal_size_min 0.14
_refine_diff_density_max 0.529
_refine_diff_density_min -0.838
_refine_ls_extinction_method none
_refine_ls_goodness_of_fit_ref 1.127
_refine_ls_hydrogen_treatment mixed
_refine_ls_matrix_type full
_refine_ls_number_parameters 158
_refine_ls_number_reflns 2906
_refine_ls_number_restraints 0
_refine_ls_restrained_S_all 1.127
_refine_ls_R_factor_all 0.0796
_refine_ls_R_factor_gt 0.0373
_refine_ls_shift/su_max 0.000
_refine_ls_shift/su_mean 0.000
_refine_ls_structure_factor_coef Fsqd
_refine_ls_weighting_details 'calc w=1/[\s^2^(Fo^2^)+(0.0134P)^2^+2.5694P] where P=(Fo^2^+2Fc^2^)/3'
_refine_ls_weighting_scheme calc
_refine_ls_wR_factor_gt 0.0641
_refine_ls_wR_factor_ref 0.0987
_reflns_number_gt 1859
_reflns_number_total 2906
_reflns_threshold_expression I>2\s(I)
_cod_data_source_file ng5109.cif
_cod_data_source_block I
_cod_original_sg_symbol_H-M 'P 21/c'
_cod_database_code 2229169
_cod_database_fobs_code 2229169

loop_
_symmetry_equiv_pos_as_xyz
'x, y, z'
'-x, y+1/2, -z+1/2'
'-x, -y, -z'
'x, -y-1/2, z-1/2'

loop_
_atom_site_type_symbol
_atom_site_label
_atom_site_fract_x
_atom_site_fract_y
_atom_site_fract_z
_atom_site_U_iso_or_equiv
_atom_site_adp_type
_atom_site_calc_flag
_atom_site_refinement_flags
_atom_site_occupancy
_atom_site_disorder_assembly
_atom_site_disorder_group
Br Br1 0.76468(3) 0.70338(8) 0.44621(4) 0.04693(16) Uani d . 1 . .
O O1 0.3873(2) 0.1972(5) 0.3696(2) 0.0395(7) Uani d . 1 . .
H H1 0.332(4) 0.283(9) 0.338(4) 0.081(18) Uiso d . 1 . .
N N1 0.3004(2) 0.5487(6) 0.2840(2) 0.0353(8) Uani d . 1 . .
N N2 0.0887(2) 0.9342(6) 0.4172(3) 0.0416(9) Uani d . 1 . .
C C1 0.4726(3) 0.5284(6) 0.3484(3) 0.0267(8) Uani d . 1 . .
C C2 0.4714(3) 0.3123(6) 0.3834(3) 0.0281(8) Uani d . 1 . .
C C3 0.5585(3) 0.2149(7) 0.4341(3) 0.0338(9) Uani d . 1 . .
H H3 0.5578 0.0687 0.4574 0.041 Uiso calc R 1 . .
C C4 0.6450(3) 0.3279(7) 0.4507(3) 0.0338(9) Uani d . 1 . .
H H4 0.7038 0.2606 0.4855 0.041 Uiso calc R 1 . .
C C5 0.6462(3) 0.5405(7) 0.4164(3) 0.0307(9) Uani d . 1 . .
C C6 0.5623(3) 0.6397(7) 0.3654(3) 0.0307(9) Uani d . 1 . .
H H6 0.5649 0.7845 0.3413 0.037 Uiso calc R 1 . .
C C7 0.3835(3) 0.6408(7) 0.2984(3) 0.0307(9) Uani d . 1 . .
H H7 0.3876 0.7867 0.2761 0.037 Uiso calc R 1 . .
C C8 0.2146(3) 0.6772(8) 0.2349(3) 0.0412(10) Uani d . 1 . .
H H8A 0.1805 0.6019 0.1740 0.049 Uiso calc R 1 . .
H H8B 0.2358 0.8231 0.2169 0.049 Uiso calc R 1 . .
C C9 0.1454(2) 0.7050(7) 0.3019(3) 0.0317(8) Uani d . 1 . .
C C10 0.1465(3) 0.8949(7) 0.3555(3) 0.0391(10) Uani d . 1 . .
H H10 0.1915 1.0061 0.3483 0.047 Uiso calc R 1 . .
C C11 0.0261(3) 0.7758(7) 0.4251(3) 0.0378(10) Uani d . 1 . .
H H11 -0.0164 0.7995 0.4675 0.045 Uiso calc R 1 . .
C C12 0.0194(3) 0.5796(7) 0.3754(3) 0.0385(10) Uani d . 1 . .
H H12 -0.0261 0.4709 0.3842 0.046 Uiso calc R 1 . .
C C13 0.0800(3) 0.5436(7) 0.3127(3) 0.0373(10) Uani d . 1 . .
H H13 0.0766 0.4098 0.2774 0.045 Uiso calc R 1 . .

loop_
_atom_site_aniso_label
_atom_site_aniso_U_11
_atom_site_aniso_U_22
_atom_site_aniso_U_33
_atom_site_aniso_U_12
_atom_site_aniso_U_13
_atom_site_aniso_U_23
Br1 0.0307(2) 0.0546(3) 0.0530(3) -0.0087(2) 0.00510(18) 0.0004(2)
O1 0.0347(15) 0.0333(16) 0.0524(19) -0.0090(13) 0.0140(14) 0.0004(15)
N1 0.0286(16) 0.043(2) 0.0354(19) 0.0039(15) 0.0092(15) -0.0030(16)
N2 0.0347(18) 0.046(2) 0.047(2) -0.0025(16) 0.0159(17) -0.0081(18)
C1 0.0302(19) 0.027(2) 0.0246(19) -0.0023(15) 0.0093(16) -0.0021(15)
C2 0.0327(19) 0.030(2) 0.0245(19) -0.0043(17) 0.0121(16) -0.0047(17)
C3 0.041(2) 0.033(2) 0.032(2) 0.0032(18) 0.0174(18) 0.0026(18)
C4 0.035(2) 0.040(3) 0.028(2) 0.0048(18) 0.0087(17) 0.0010(18)
C5 0.0261(18) 0.038(2) 0.030(2) -0.0020(16) 0.0106(16) -0.0028(17)
C6 0.035(2) 0.031(2) 0.028(2) -0.0013(16) 0.0114(17) 0.0003(16)
C7 0.035(2) 0.033(2) 0.026(2) 0.0058(17) 0.0119(17) -0.0034(16)
C8 0.031(2) 0.057(3) 0.035(2) 0.010(2) 0.0053(18) 0.002(2)
C9 0.0216(17) 0.040(2) 0.031(2) 0.0056(17) 0.0015(15) -0.0001(19)
C10 0.029(2) 0.042(3) 0.046(3) -0.0068(18) 0.0092(19) -0.004(2)
C11 0.0271(19) 0.050(3) 0.038(2) -0.0008(19) 0.0098(17) -0.001(2)
C12 0.034(2) 0.042(3) 0.041(2) -0.0079(19) 0.0106(19) 0.006(2)
C13 0.039(2) 0.036(2) 0.033(2) -0.0008(19) 0.0008(18) -0.0017(18)

loop_
_atom_type_symbol
_atom_type_description
_atom_type_scat_dispersion_real
_atom_type_scat_dispersion_imag
_atom_type_scat_source
C C 0.0033 0.0016 'International Tables Vol C Tables 4.2.6.8 and 6.1.1.4'
H H 0.0000 0.0000 'International Tables Vol C Tables 4.2.6.8 and 6.1.1.4'
Br Br -0.2901 2.4595 'International Tables Vol C Tables 4.2.6.8 and 6.1.1.4'
N N 0.0061 0.0033 'International Tables Vol C Tables 4.2.6.8 and 6.1.1.4'
O O 0.0106 0.0060 'International Tables Vol C Tables 4.2.6.8 and 6.1.1.4'

loop_
_geom_angle_atom_site_label_1
_geom_angle_atom_site_label_2
_geom_angle_atom_site_label_3
_geom_angle_site_symmetry_1
_geom_angle_site_symmetry_3
_geom_angle
_geom_angle_publ_flag
C2 O1 H1 . . 112(3) ?
C7 N1 C8 . . 117.6(4) ?
C11 N2 C10 . . 116.1(4) ?
C6 C1 C2 . . 118.5(3) ?
C6 C1 C7 . . 119.5(3) ?
C2 C1 C7 . . 121.9(3) ?
O1 C2 C3 . . 119.1(4) ?
O1 C2 C1 . . 121.2(3) ?
C3 C2 C1 . . 119.6(3) ?
C4 C3 C2 . . 120.7(4) ?
C4 C3 H3 . . 119.6 ?
C2 C3 H3 . . 119.6 ?
C3 C4 C5 . . 119.7(4) ?
C3 C4 H4 . . 120.2 ?
C5 C4 H4 . . 120.2 ?
C6 C5 C4 . . 121.0(4) ?
C6 C5 Br1 . . 119.2(3) ?
C4 C5 Br1 . . 119.7(3) ?
C5 C6 C1 . . 120.4(4) ?
C5 C6 H6 . . 119.8 ?
C1 C6 H6 . . 119.8 ?
N1 C7 C1 . . 121.7(4) ?
N1 C7 H7 . . 119.2 ?
C1 C7 H7 . . 119.2 ?
N1 C8 C9 . . 110.4(3) ?
N1 C8 H8A . . 109.6 ?
C9 C8 H8A . . 109.6 ?
N1 C8 H8B . . 109.6 ?
C9 C8 H8B . . 109.6 ?
H8A C8 H8B . . 108.1 ?
C10 C9 C13 . . 117.4(4) ?
C10 C9 C8 . . 120.4(4) ?
C13 C9 C8 . . 122.2(4) ?
N2 C10 C9 . . 124.8(4) ?
N2 C10 H10 . . 117.6 ?
C9 C10 H10 . . 117.6 ?
N2 C11 C12 . . 123.8(4) ?
N2 C11 H11 . . 118.1 ?
C12 C11 H11 . . 118.1 ?
C11 C12 C13 . . 118.8(4) ?
C11 C12 H12 . . 120.6 ?
C13 C12 H12 . . 120.6 ?
C9 C13 C12 . . 119.1(4) ?
C9 C13 H13 . . 120.5 ?
C12 C13 H13 . . 120.5 ?

loop_
_geom_bond_atom_site_label_1
_geom_bond_atom_site_label_2
_geom_bond_site_symmetry_2
_geom_bond_distance
_geom_bond_publ_flag
Br1 C5 . 1.903(4) ?
O1 C2 . 1.352(4) ?
O1 H1 . 0.96(5) ?
N1 C7 . 1.271(5) ?
N1 C8 . 1.468(5) ?
N2 C11 . 1.331(5) ?
N2 C10 . 1.344(5) ?
C1 C6 . 1.406(5) ?
C1 C2 . 1.408(5) ?
C1 C7 . 1.456(5) ?
C2 C3 . 1.397(5) ?
C3 C4 . 1.372(5) ?
C3 H3 . 0.9500 ?
C4 C5 . 1.384(5) ?
C4 H4 . 0.9500 ?
C5 C6 . 1.369(5) ?
C6 H6 . 0.9500 ?
C7 H7 . 0.9500 ?
C8 C9 . 1.517(5) ?
C8 H8A . 0.9900 ?
C8 H8B . 0.9900 ?
C9 C10 . 1.379(6) ?
C9 C13 . 1.381(5) ?
C10 H10 . 0.9500 ?
C11 C12 . 1.377(6) ?
C11 H11 . 0.9500 ?
C12 C13 . 1.382(6) ?
C12 H12 . 0.9500 ?
C13 H13 . 0.9500 ?

loop_
_geom_hbond_atom_site_label_D
_geom_hbond_atom_site_label_H
_geom_hbond_atom_site_label_A
_geom_hbond_site_symmetry_A
_geom_hbond_distance_DH
_geom_hbond_distance_HA
_geom_hbond_distance_DA
_geom_hbond_angle_DHA
O1 H1 N1 . 0.96(5) 1.80(5) 2.616(5) 141(5)

loop_
_geom_torsion_atom_site_label_1
_geom_torsion_atom_site_label_2
_geom_torsion_atom_site_label_3
_geom_torsion_atom_site_label_4
_geom_torsion_site_symmetry_1
_geom_torsion_site_symmetry_2
_geom_torsion_site_symmetry_3
_geom_torsion_site_symmetry_4
_geom_torsion
_geom_torsion_publ_flag
C6 C1 C2 O1 . . . . 179.8(3) ?
C7 C1 C2 O1 . . . . 1.8(5) ?
C6 C1 C2 C3 . . . . 0.4(5) ?
C7 C1 C2 C3 . . . . -177.6(3) ?
O1 C2 C3 C4 . . . . -179.0(3) ?
C1 C2 C3 C4 . . . . 0.4(5) ?
C2 C3 C4 C5 . . . . -0.3(6) ?
C3 C4 C5 C6 . . . . -0.6(6) ?
C3 C4 C5 Br1 . . . . 176.2(3) ?
C4 C5 C6 C1 . . . . 1.3(6) ?
Br1 C5 C6 C1 . . . . -175.5(3) ?
C2 C1 C6 C5 . . . . -1.2(5) ?
C7 C1 C6 C5 . . . . 176.8(3) ?
C8 N1 C7 C1 . . . . 178.6(3) ?
C6 C1 C7 N1 . . . . -178.0(4) ?
C2 C1 C7 N1 . . . . 0.0(5) ?
C7 N1 C8 C9 . . . . -118.3(4) ?
N1 C8 C9 C10 . . . . 98.1(5) ?
N1 C8 C9 C13 . . . . -81.3(5) ?
C11 N2 C10 C9 . . . . -0.4(6) ?
C13 C9 C10 N2 . . . . -0.1(6) ?
C8 C9 C10 N2 . . . . -179.5(4) ?
C10 N2 C11 C12 . . . . 0.8(6) ?
N2 C11 C12 C13 . . . . -0.7(6) ?
C10 C9 C13 C12 . . . . 0.2(6) ?
C8 C9 C13 C12 . . . . 179.6(4) ?
C11 C12 C13 C9 . . . . 0.2(6) ?

loop_
_cod_related_entry_id
_cod_related_entry_database
_cod_related_entry_code
1 ChemSpider 17925919
